data_7034419
loop_
_publ_author_name
'Simpson, Peter V.'
'Randles, Michael D.'
'Gupta, Vivek'
'Fu, Junhong'
'Moxey, Graeme J.'
'Schwich, Torsten'
'Morshedi, Mahbod'
'Cifuentes, Marie P.'
'Humphrey, Mark G.'

_publ_section_title
;
 Phosphine, isocyanide, and alkyne reactivity at pentanuclear
 molybdenum/tungsten-iridium clusters.
;
_journal_issue 16
_journal_name_full 'Dalton transactions (Cambridge, England : 2003)'
_journal_page_first 7292
_journal_page_last 7304
_journal_paper_doi 10.1039/c5dt00525f
_journal_volume 44
_journal_year 2015
_chemical_formula_moiety 'C37 H30 Ir4 O8 W, C H2 Cl2'
_chemical_formula_sum 'C38 H32 Cl2 Ir4 O8 W'
_chemical_formula_weight 1640.19
_chemical_name_systematic
; 
 ? 
;
_space_group_IT_number 15
_symmetry_cell_setting monoclinic
_symmetry_space_group_name_Hall '-C 2yc'
_symmetry_space_group_name_H-M 'C 1 2/c 1'
_atom_sites_solution_hydrogens geom
_atom_sites_solution_primary direct
_atom_sites_solution_secondary difmap
_audit_creation_method SHELXL-97
_audit_update_record
;
2014-08-11 deposited with the CCDC.
2015-03-12 downloaded from the CCDC.
;
_cell_angle_alpha 90.00
_cell_angle_beta 105.2678(7)
_cell_angle_gamma 90.00
_cell_formula_units_Z 8
_cell_length_a 28.5670(5)
_cell_length_b 10.11050(10)
_cell_length_c 28.6713(4)
_cell_measurement_reflns_used 115079
_cell_measurement_temperature 200(2)
_cell_measurement_theta_max 27
_cell_measurement_theta_min 3
_cell_volume 7988.8(2)
_computing_cell_refinement 'DENZO/SCALEPACK (Otwinowski & Minor, 1997)'
_computing_data_collection 'COLLECT (Nonius, 2001).'
_computing_data_reduction 'DENZO/SCALEPACK (Otwinowski & Minor, 1997)'
_computing_molecular_graphics Olex2
_computing_publication_material 'Microsoft Office 2000'
_computing_structure_refinement 'SHELXL-97 (Sheldrick, 2008)'
_computing_structure_solution 'SHELXS-97 (Sheldrick, 2008)'
_diffrn_ambient_temperature 200(2)
_diffrn_measured_fraction_theta_full 0.997
_diffrn_measured_fraction_theta_max 0.997
_diffrn_measurement_device_type 'Nonius Kappa CCD'
_diffrn_measurement_method 'psi and omega scans'
_diffrn_radiation_monochromator graphite
_diffrn_radiation_source 'fine-focus sealed tube'
_diffrn_radiation_type MoK\a
_diffrn_radiation_wavelength 0.71073
_diffrn_reflns_av_R_equivalents 0.0000
_diffrn_reflns_av_sigmaI/netI 0.0498
_diffrn_reflns_limit_h_max 35
_diffrn_reflns_limit_h_min -37
_diffrn_reflns_limit_k_max 13
_diffrn_reflns_limit_k_min 0
_diffrn_reflns_limit_l_max 37
_diffrn_reflns_limit_l_min 0
_diffrn_reflns_number 9169
_diffrn_reflns_theta_full 27.52
_diffrn_reflns_theta_max 27.52
_diffrn_reflns_theta_min 2.71
_exptl_absorpt_coefficient_mu 16.330
_exptl_absorpt_correction_T_max 0.724
_exptl_absorpt_correction_T_min 0.037
_exptl_absorpt_correction_type integration
_exptl_absorpt_process_details
;
via Gaussian method (Coppens, 1970) implemented in maXus (2000)
;
_exptl_crystal_colour green
_exptl_crystal_density_diffrn 2.727
_exptl_crystal_density_method 'not measured'
_exptl_crystal_description plate
_exptl_crystal_F_000 5920
_exptl_crystal_size_max 0.27
_exptl_crystal_size_mid 0.23
_exptl_crystal_size_min 0.02
_refine_diff_density_max 2.009
_refine_diff_density_min -1.711
_refine_diff_density_rms 0.244
_refine_ls_extinction_method none
_refine_ls_goodness_of_fit_ref 1.036
_refine_ls_hydrogen_treatment constr
_refine_ls_matrix_type full
_refine_ls_number_parameters 459
_refine_ls_number_reflns 9169
_refine_ls_number_restraints 13
_refine_ls_restrained_S_all 1.035
_refine_ls_R_factor_all 0.0704
_refine_ls_R_factor_gt 0.0390
_refine_ls_shift/su_max 0.001
_refine_ls_shift/su_mean 0.000
_refine_ls_structure_factor_coef Fsqd
_refine_ls_weighting_details 'calc w=1/[\s^2^(Fo^2^)+(0.0447P)^2^+31.5129P] where P=(Fo^2^+2Fc^2^)/3'
_refine_ls_weighting_scheme calc
_refine_ls_wR_factor_gt 0.0798
_refine_ls_wR_factor_ref 0.0896
_reflns_number_gt 6581
_reflns_number_total 9169
_reflns_threshold_expression >2sigma(I)
_cod_data_source_file c5dt00525f2.cif
_cod_data_source_block 6b
_cod_depositor_comments 'Adding full bibliography for 7034411--7034420.cif.'
_cod_original_sg_symbol_H-M 'C 2/c'
_cod_database_code 7034419

loop_
_symmetry_equiv_pos_as_xyz
'x, y, z'
'-x, y, -z+1/2'
'x+1/2, y+1/2, z'
'-x+1/2, y+1/2, -z+1/2'
'-x, -y, -z'
'x, -y, z-1/2'
'-x+1/2, -y+1/2, -z'
'x+1/2, -y+1/2, z-1/2'

loop_
_atom_site_label
_atom_site_type_symbol
_atom_site_fract_x
_atom_site_fract_y
_atom_site_fract_z
_atom_site_U_iso_or_equiv
_atom_site_adp_type
_atom_site_occupancy
_atom_site_symmetry_multiplicity
_atom_site_calc_flag
_atom_site_refinement_flags
_atom_site_disorder_assembly
_atom_site_disorder_group
Ir2 Ir 0.184501(14) 0.07445(3) 0.147408(11) 0.02962(9) Uani 1 1 d . . .
Ir3 Ir 0.188167(13) 0.06708(3) 0.057563(11) 0.02801(9) Uani 1 1 d . . .
Ir4 Ir 0.273925(14) -0.00148(3) 0.131168(11) 0.02925(9) Uani 1 1 d . . .
Ir5 Ir 0.117396(14) -0.06779(3) 0.083912(12) 0.03234(9) Uani 1 1 d . . .
W1 W 0.203001(15) -0.18271(3) 0.107138(12) 0.03169(10) Uani 1 1 d . . .
Cl1 Cl 0.45484(18) 0.1357(5) 0.2135(2) 0.140(2) Uani 1 1 d U . .
Cl2 Cl 0.4513(4) -0.4588(9) 0.2166(3) 0.263(4) Uani 1 1 d U . .
O124 O 0.2560(3) -0.1530(6) 0.2166(2) 0.0442(17) Uani 1 1 d . . .
O134 O 0.2686(2) -0.1420(6) 0.0369(2) 0.0363(15) Uani 1 1 d . . .
O221 O 0.1594(3) 0.0090(8) 0.2419(3) 0.074(3) Uani 1 1 d . . .
O222 O 0.2279(3) 0.3439(6) 0.1794(2) 0.0511(19) Uani 1 1 d . . .
O331 O 0.1679(3) -0.0258(7) -0.0472(2) 0.0526(19) Uani 1 1 d . . .
O332 O 0.2359(3) 0.3325(6) 0.0490(2) 0.0479(18) Uani 1 1 d . . .
O551 O 0.0631(4) -0.2248(8) -0.0031(3) 0.080(3) Uani 1 1 d . . .
O552 O 0.0733(3) -0.2091(8) 0.1545(3) 0.066(2) Uani 1 1 d . . .
C1 C 0.2260(8) -0.3812(15) 0.1502(6) 0.0421(19) Uani 0.591(11) 1 d P A 1
H1 H 0.2418 -0.3793 0.1831 0.051 Uiso 0.591(11) 1 calc PR A 1
C2 C 0.2467(7) -0.3802(15) 0.1118(7) 0.0421(19) Uani 0.591(11) 1 d P A 1
H2 H 0.2799 -0.3813 0.1150 0.051 Uiso 0.591(11) 1 calc PR A 1
C3 C 0.2115(8) -0.3772(17) 0.0673(6) 0.0421(19) Uani 0.591(11) 1 d P A 1
H3 H 0.2167 -0.3705 0.0367 0.051 Uiso 0.591(11) 1 calc PR A 1
C4 C 0.1658(8) -0.3866(16) 0.0787(7) 0.0421(19) Uani 0.591(11) 1 d P A 1
H4 H 0.1354 -0.3921 0.0567 0.051 Uiso 0.591(11) 1 calc PR A 1
C4A C 0.1582(5) -0.3817(19) 0.0966(8) 0.0421(19) Uani 0.409(11) 1 d PG A 2
H4A H 0.1248 -0.3817 0.0923 0.051 Uiso 0.409(11) 1 calc PR A 2
C5A C 0.1940(9) -0.3862(19) 0.1415(5) 0.0421(19) Uani 0.409(11) 1 d PG A 2
H5A H 0.1882 -0.3896 0.1719 0.051 Uiso 0.409(11) 1 calc PR A 2
C1A C 0.2403(6) -0.3845(19) 0.1319(7) 0.0421(19) Uani 0.409(11) 1 d PG A 2
H1A H 0.2701 -0.3866 0.1549 0.051 Uiso 0.409(11) 1 calc PR A 2
C2A C 0.2331(7) -0.3790(19) 0.0810(8) 0.0421(19) Uani 0.409(11) 1 d PG A 2
H2A H 0.2574 -0.3769 0.0649 0.051 Uiso 0.409(11) 1 calc PR A 2
C3A C 0.1824(8) -0.3773(18) 0.0592(5) 0.0421(19) Uani 0.409(11) 1 d PG A 2
H3A H 0.1675 -0.3739 0.0262 0.051 Uiso 0.409(11) 1 calc PR A 2
C5 C 0.1753(8) -0.3859(17) 0.1283(7) 0.0421(19) Uani 0.591(11) 1 d P A 1
H5 H 0.1516 -0.3882 0.1452 0.051 Uiso 0.591(11) 1 calc PR A 1
C6 C 0.3508(3) -0.0390(10) 0.1294(3) 0.038(2) Uani 1 1 d . . .
C7 C 0.3477(3) -0.0481(9) 0.1785(3) 0.038(2) Uani 1 1 d . . .
C8 C 0.3325(4) 0.0820(9) 0.1917(3) 0.040(2) Uani 1 1 d . . .
C9 C 0.3281(3) 0.1673(9) 0.1501(3) 0.035(2) Uani 1 1 d . . .
C10 C 0.3380(4) 0.0914(9) 0.1121(3) 0.039(2) Uani 1 1 d . . .
C11 C 0.3688(4) -0.1465(12) 0.1023(4) 0.060(3) Uani 1 1 d . . .
H11A H 0.3710 -0.2281 0.1199 0.089 Uiso 1 1 calc R . .
H11B H 0.4002 -0.1232 0.0987 0.089 Uiso 1 1 calc R . .
H11C H 0.3465 -0.1570 0.0709 0.089 Uiso 1 1 calc R . .
C12 C 0.3613(4) -0.1633(11) 0.2112(4) 0.061(3) Uani 1 1 d . . .
H12A H 0.3419 -0.1638 0.2340 0.091 Uiso 1 1 calc R . .
H12B H 0.3949 -0.1573 0.2284 0.091 Uiso 1 1 calc R . .
H12C H 0.3557 -0.2434 0.1926 0.091 Uiso 1 1 calc R . .
C13 C 0.3282(4) 0.1188(11) 0.2411(3) 0.056(3) Uani 1 1 d . . .
H13A H 0.3099 0.1992 0.2391 0.084 Uiso 1 1 calc R . .
H13B H 0.3600 0.1315 0.2624 0.084 Uiso 1 1 calc R . .
H13C H 0.3120 0.0493 0.2534 0.084 Uiso 1 1 calc R . .
C14 C 0.3246(4) 0.3159(9) 0.1507(4) 0.055(3) Uani 1 1 d . . .
H14A H 0.3034 0.3459 0.1208 0.083 Uiso 1 1 calc R . .
H14B H 0.3563 0.3535 0.1546 0.083 Uiso 1 1 calc R . .
H14C H 0.3120 0.3430 0.1771 0.083 Uiso 1 1 calc R . .
C15 C 0.3407(4) 0.1420(11) 0.0640(3) 0.052(3) Uani 1 1 d . . .
H15A H 0.3261 0.0791 0.0394 0.078 Uiso 1 1 calc R . .
H15B H 0.3741 0.1549 0.0643 0.078 Uiso 1 1 calc R . .
H15C H 0.3237 0.2247 0.0575 0.078 Uiso 1 1 calc R . .
C16 C 0.0851(3) 0.2056(9) 0.0157(3) 0.033(2) Uani 1 1 d . . .
C17 C 0.0767(4) 0.3384(9) 0.0183(3) 0.044(3) Uani 1 1 d . . .
H17 H 0.0918 0.3836 0.0465 0.052 Uiso 1 1 calc R . .
C18 C 0.0470(4) 0.4072(11) -0.0190(4) 0.051(3) Uani 1 1 d . . .
H18 H 0.0406 0.4963 -0.0155 0.061 Uiso 1 1 calc R . .
C19 C 0.0261(4) 0.3403(11) -0.0633(4) 0.055(3) Uani 1 1 d . . .
H19 H 0.0068 0.3853 -0.0897 0.066 Uiso 1 1 calc R . .
C20 C 0.0351(4) 0.2099(10) -0.0659(4) 0.050(3) Uani 1 1 d . . .
H20 H 0.0211 0.1648 -0.0944 0.061 Uiso 1 1 calc R . .
C21 C 0.0643(4) 0.1415(10) -0.0276(3) 0.043(2) Uani 1 1 d . . .
H21 H 0.0701 0.0519 -0.0309 0.051 Uiso 1 1 calc R . .
C22 C 0.1191(3) 0.1360(8) 0.0568(3) 0.034(2) Uani 1 1 d . . .
C23 C 0.1168(3) 0.1427(8) 0.1058(3) 0.032(2) Uani 1 1 d . . .
C24 C 0.0795(4) 0.2112(9) 0.1228(3) 0.039(2) Uani 1 1 d . . .
C25 C 0.0903(4) 0.3203(11) 0.1530(4) 0.054(3) Uani 1 1 d . . .
H25 H 0.1225 0.3467 0.1642 0.065 Uiso 1 1 calc R . .
C26 C 0.0548(5) 0.3914(12) 0.1669(4) 0.061(3) Uani 1 1 d . . .
H26 H 0.0632 0.4655 0.1866 0.073 Uiso 1 1 calc R . .
C27 C 0.0074(5) 0.3524(12) 0.1517(4) 0.068(4) Uani 1 1 d . . .
H27 H -0.0164 0.3993 0.1614 0.081 Uiso 1 1 calc R . .
C28 C -0.0051(5) 0.2440(15) 0.1220(5) 0.084(4) Uani 1 1 d . . .
H28 H -0.0373 0.2172 0.1116 0.100 Uiso 1 1 calc R . .
C29 C 0.0313(4) 0.1741(12) 0.1077(4) 0.063(3) Uani 1 1 d . . .
H29 H 0.0227 0.1011 0.0875 0.075 Uiso 1 1 calc R . .
C30 C 0.5000 0.216(3) 0.2500 0.140(2) Uani 1 2 d SU . .
H30A H 0.4861 0.2732 0.2700 0.167 Uiso 0.50 1 calc PR . .
H30B H 0.5139 0.2732 0.2300 0.167 Uiso 0.50 1 calc PR . .
C31 C 0.5000 -0.388(5) 0.2500 0.263(4) Uani 1 2 d SU . .
H31A H 0.5113 -0.3305 0.2283 0.316 Uiso 0.50 1 calc PR . .
H31B H 0.4887 -0.3305 0.2717 0.316 Uiso 0.50 1 calc PR . .
C124 C 0.2412(4) -0.1292(9) 0.1740(3) 0.038(2) Uani 1 1 d . A .
C134 C 0.2489(4) -0.1199(9) 0.0682(3) 0.035(2) Uani 1 1 d . A .
C221 C 0.1690(4) 0.0342(9) 0.2071(4) 0.042(2) Uani 1 1 d . . .
C222 C 0.2137(4) 0.2399(10) 0.1684(3) 0.039(2) Uani 1 1 d . . .
C331 C 0.1763(4) 0.0103(9) -0.0090(3) 0.038(2) Uani 1 1 d . . .
C332 C 0.2185(4) 0.2308(9) 0.0520(3) 0.033(2) Uani 1 1 d . . .
C551 C 0.0832(4) -0.1615(10) 0.0290(4) 0.049(3) Uani 1 1 d . . .
C552 C 0.0892(4) -0.1541(10) 0.1264(3) 0.047(3) Uani 1 1 d . . .

loop_
_atom_site_aniso_label
_atom_site_aniso_U_11
_atom_site_aniso_U_22
_atom_site_aniso_U_33
_atom_site_aniso_U_23
_atom_site_aniso_U_13
_atom_site_aniso_U_12
Ir2 0.0344(2) 0.02933(18) 0.02690(16) -0.00073(13) 0.01117(15) 0.00365(16)
Ir3 0.0322(2) 0.02706(18) 0.02603(16) 0.00033(13) 0.00987(14) 0.00097(15)
Ir4 0.0323(2) 0.02995(18) 0.02624(16) 0.00048(14) 0.00898(14) 0.00408(16)
Ir5 0.0339(2) 0.03179(19) 0.03335(18) -0.00015(14) 0.01239(15) -0.00154(16)
W1 0.0392(2) 0.02473(18) 0.03508(19) 0.00080(14) 0.01679(17) 0.00182(17)
Cl1 0.086(4) 0.133(4) 0.184(5) -0.060(4) 0.007(3) -0.007(3)
Cl2 0.263(5) 0.262(5) 0.264(5) 0.0012(9) 0.0686(15) 0.0006(9)
O124 0.054(5) 0.051(4) 0.029(3) 0.010(3) 0.014(3) 0.007(3)
O134 0.044(4) 0.039(4) 0.029(3) -0.006(3) 0.015(3) 0.002(3)
O221 0.104(8) 0.082(6) 0.050(5) 0.010(4) 0.044(5) 0.007(5)
O222 0.073(6) 0.030(4) 0.043(4) -0.004(3) 0.002(4) -0.002(4)
O331 0.074(6) 0.058(4) 0.026(3) -0.012(3) 0.014(3) 0.002(4)
O332 0.061(5) 0.027(3) 0.055(4) -0.001(3) 0.013(4) -0.013(3)
O551 0.101(8) 0.077(6) 0.049(5) -0.019(4) -0.001(5) -0.032(5)
O552 0.052(5) 0.092(6) 0.061(5) 0.018(4) 0.026(4) -0.018(4)
C1 0.062(6) 0.022(2) 0.046(5) -0.002(3) 0.022(4) -0.002(3)
C2 0.062(6) 0.022(2) 0.046(5) -0.002(3) 0.022(4) -0.002(3)
C3 0.062(6) 0.022(2) 0.046(5) -0.002(3) 0.022(4) -0.002(3)
C4 0.062(6) 0.022(2) 0.046(5) -0.002(3) 0.022(4) -0.002(3)
C4A 0.062(6) 0.022(2) 0.046(5) -0.002(3) 0.022(4) -0.002(3)
C5A 0.062(6) 0.022(2) 0.046(5) -0.002(3) 0.022(4) -0.002(3)
C1A 0.062(6) 0.022(2) 0.046(5) -0.002(3) 0.022(4) -0.002(3)
C2A 0.062(6) 0.022(2) 0.046(5) -0.002(3) 0.022(4) -0.002(3)
C3A 0.062(6) 0.022(2) 0.046(5) -0.002(3) 0.022(4) -0.002(3)
C5 0.062(6) 0.022(2) 0.046(5) -0.002(3) 0.022(4) -0.002(3)
C6 0.023(5) 0.044(5) 0.046(5) -0.007(4) 0.008(4) 0.008(4)
C7 0.032(5) 0.045(5) 0.027(4) 0.004(4) -0.008(4) 0.005(5)
C8 0.034(6) 0.055(6) 0.025(4) -0.011(4) -0.004(4) -0.004(5)
C9 0.034(6) 0.035(5) 0.036(5) 0.000(4) 0.012(4) 0.003(4)
C10 0.030(6) 0.049(6) 0.036(5) 0.002(4) 0.008(4) 0.000(5)
C11 0.032(7) 0.079(8) 0.064(7) -0.008(6) 0.007(6) 0.019(6)
C12 0.045(7) 0.072(8) 0.057(7) 0.009(6) 0.001(6) 0.015(6)
C13 0.058(8) 0.065(7) 0.037(5) -0.015(5) -0.001(5) -0.002(6)
C14 0.057(8) 0.042(6) 0.061(7) -0.002(5) 0.005(6) -0.014(6)
C15 0.046(7) 0.070(7) 0.042(6) 0.000(5) 0.017(5) -0.013(6)
C16 0.025(5) 0.038(5) 0.036(5) 0.004(4) 0.010(4) -0.003(4)
C17 0.058(7) 0.035(5) 0.042(5) 0.005(4) 0.020(5) 0.015(5)
C18 0.055(8) 0.050(6) 0.054(6) 0.014(5) 0.025(6) 0.010(5)
C19 0.037(7) 0.072(8) 0.060(7) 0.033(6) 0.017(5) 0.020(6)
C20 0.051(7) 0.049(6) 0.045(6) 0.004(5) 0.002(5) -0.006(6)
C21 0.037(6) 0.047(6) 0.039(5) 0.003(4) 0.000(5) -0.005(5)
C22 0.033(6) 0.030(5) 0.039(5) 0.004(4) 0.009(4) 0.005(4)
C23 0.030(5) 0.027(5) 0.040(5) 0.000(4) 0.013(4) 0.010(4)
C24 0.041(6) 0.046(6) 0.032(5) 0.008(4) 0.010(4) 0.017(5)
C25 0.045(7) 0.059(7) 0.058(7) -0.013(5) 0.015(6) 0.016(6)
C26 0.059(9) 0.064(7) 0.055(7) -0.017(6) 0.006(6) 0.033(7)
C27 0.060(9) 0.073(9) 0.068(8) -0.011(7) 0.015(7) 0.041(7)
C28 0.047(8) 0.107(11) 0.098(10) -0.017(9) 0.023(8) 0.030(8)
C29 0.039(7) 0.072(8) 0.076(8) -0.020(6) 0.014(6) 0.010(6)
C30 0.086(4) 0.133(4) 0.184(5) -0.060(4) 0.007(3) -0.007(3)
C31 0.263(5) 0.262(5) 0.264(5) 0.0012(9) 0.0686(15) 0.0006(9)
C124 0.040(6) 0.040(5) 0.041(5) 0.015(4) 0.024(5) 0.009(5)
C134 0.039(6) 0.033(5) 0.030(4) -0.008(4) 0.003(4) -0.008(4)
C221 0.044(7) 0.033(5) 0.050(6) 0.003(4) 0.015(5) 0.002(5)
C222 0.046(6) 0.045(6) 0.022(4) -0.005(4) 0.004(4) 0.006(5)
C331 0.043(6) 0.036(5) 0.037(5) 0.003(4) 0.014(4) -0.005(5)
C332 0.040(6) 0.038(5) 0.023(4) -0.001(4) 0.010(4) 0.008(5)
C551 0.053(7) 0.052(6) 0.045(6) -0.004(5) 0.019(5) -0.011(6)
C552 0.048(7) 0.047(6) 0.042(5) 0.003(5) 0.008(5) 0.004(5)

loop_
_atom_type_symbol
_atom_type_description
_atom_type_scat_dispersion_real
_atom_type_scat_dispersion_imag
_atom_type_scat_source
C C 0.0033 0.0016 'International Tables Vol C Tables 4.2.6.8 and 6.1.1.4'
H H 0.0000 0.0000 'International Tables Vol C Tables 4.2.6.8 and 6.1.1.4'
Cl Cl 0.1484 0.1585 'International Tables Vol C Tables 4.2.6.8 and 6.1.1.4'
Ir Ir -1.4442 7.9887 'International Tables Vol C Tables 4.2.6.8 and 6.1.1.4'
O O 0.0106 0.0060 'International Tables Vol C Tables 4.2.6.8 and 6.1.1.4'
W W -0.8490 6.8722 'International Tables Vol C Tables 4.2.6.8 and 6.1.1.4'

loop_
_exptl_crystal_face_index_h
_exptl_crystal_face_index_k
_exptl_crystal_face_index_l
_exptl_crystal_face_perp_dist
-1 0 0 0.010
1 0 0 0.010
0 0 -1 0.090
0 0 1 0.140
0 -1 3 0.166
0 1 -3 0.100
0 1 2 0.177
0 -1 -2 0.158

loop_
_geom_angle_atom_site_label_1
_geom_angle_atom_site_label_2
_geom_angle_atom_site_label_3
_geom_angle
_geom_angle_site_symmetry_1
_geom_angle_site_symmetry_3
C222 Ir2 C221 95.1(4) . .
C222 Ir2 C23 98.8(4) . .
C221 Ir2 C23 100.5(4) . .
C222 Ir2 C124 114.6(4) . .
C221 Ir2 C124 81.0(3) . .
C23 Ir2 C124 146.4(3) . .
C222 Ir2 Ir3 102.2(3) . .
C221 Ir2 Ir3 162.4(3) . .
C23 Ir2 Ir3 73.7(2) . .
C124 Ir2 Ir3 94.78(19) . .
C222 Ir2 Ir5 149.7(3) . .
C221 Ir2 Ir5 101.5(3) . .
C23 Ir2 Ir5 53.5(2) . .
C124 Ir2 Ir5 93.1(2) . .
Ir3 Ir2 Ir5 61.462(13) . .
C222 Ir2 Ir4 87.2(3) . .
C221 Ir2 Ir4 121.4(3) . .
C23 Ir2 Ir4 137.1(2) . .
C124 Ir2 Ir4 46.64(19) . .
Ir3 Ir2 Ir4 63.597(13) . .
Ir5 Ir2 Ir4 104.953(14) . .
C222 Ir2 W1 142.5(3) . .
C221 Ir2 W1 105.6(3) . .
C23 Ir2 W1 107.5(2) . .
C124 Ir2 W1 42.0(2) . .
Ir3 Ir2 W1 61.953(12) . .
Ir5 Ir2 W1 55.402(13) . .
Ir4 Ir2 W1 55.385(12) . .
C332 Ir3 C331 98.2(3) . .
C332 Ir3 C22 99.2(4) . .
C331 Ir3 C22 99.7(4) . .
C332 Ir3 C134 110.4(3) . .
C331 Ir3 C134 80.5(3) . .
C22 Ir3 C134 150.2(3) . .
C332 Ir3 Ir2 101.3(2) . .
C331 Ir3 Ir2 160.2(3) . .
C22 Ir3 Ir2 73.6(2) . .
C134 Ir3 Ir2 96.12(19) . .
C332 Ir3 Ir5 148.8(3) . .
C331 Ir3 Ir5 100.1(3) . .
C22 Ir3 Ir5 53.0(2) . .
C134 Ir3 Ir5 97.4(2) . .
Ir2 Ir3 Ir5 60.730(13) . .
C332 Ir3 Ir4 87.2(3) . .
C331 Ir3 Ir4 123.3(3) . .
C22 Ir3 Ir4 135.3(2) . .
C134 Ir3 Ir4 45.90(18) . .
Ir2 Ir3 Ir4 61.848(12) . .
Ir5 Ir3 Ir4 103.250(14) . .
C332 Ir3 W1 142.9(3) . .
C331 Ir3 W1 101.0(3) . .
C22 Ir3 W1 108.3(2) . .
C134 Ir3 W1 43.6(2) . .
Ir2 Ir3 W1 64.878(12) . .
Ir5 Ir3 W1 56.140(13) . .
Ir4 Ir3 W1 55.749(12) . .
C134 Ir4 C124 92.7(4) . .
C134 Ir4 C8 152.5(4) . .
C124 Ir4 C8 97.6(4) . .
C134 Ir4 C7 116.7(4) . .
C124 Ir4 C7 90.5(4) . .
C8 Ir4 C7 38.2(3) . .
C134 Ir4 C6 89.9(4) . .
C124 Ir4 C6 119.0(4) . .
C8 Ir4 C6 62.8(3) . .
C7 Ir4 C6 37.4(3) . .
C134 Ir4 C10 98.2(3) . .
C124 Ir4 C10 153.0(4) . .
C8 Ir4 C10 62.6(3) . .
C7 Ir4 C10 62.5(3) . .
C6 Ir4 C10 36.9(3) . .
C134 Ir4 C9 133.0(3) . .
C124 Ir4 C9 133.1(3) . .
C8 Ir4 C9 37.5(3) . .
C7 Ir4 C9 62.6(3) . .
C6 Ir4 C9 61.5(3) . .
C10 Ir4 C9 36.6(3) . .
C134 Ir4 W1 48.3(3) . .
C124 Ir4 W1 47.7(3) . .
C8 Ir4 W1 144.8(2) . .
C7 Ir4 W1 122.6(2) . .
C6 Ir4 W1 123.8(2) . .
C10 Ir4 W1 146.2(2) . .
C9 Ir4 W1 174.3(2) . .
C134 Ir4 Ir2 100.2(3) . .
C124 Ir4 Ir2 61.4(2) . .
C8 Ir4 Ir2 107.1(3) . .
C7 Ir4 Ir2 135.0(2) . .
C6 Ir4 Ir2 169.9(2) . .
C10 Ir4 Ir2 139.2(2) . .
C9 Ir4 Ir2 110.2(2) . .
W1 Ir4 Ir2 64.718(13) . .
C134 Ir4 Ir3 58.7(3) . .
C124 Ir4 Ir3 98.6(3) . .
C8 Ir4 Ir3 143.2(3) . .
C7 Ir4 Ir3 169.8(2) . .
C6 Ir4 Ir3 132.6(2) . .
C10 Ir4 Ir3 108.2(2) . .
C9 Ir4 Ir3 113.0(2) . .
W1 Ir4 Ir3 62.283(13) . .
Ir2 Ir4 Ir3 54.554(11) . .
C552 Ir5 C551 95.4(4) . .
C552 Ir5 C22 136.7(4) . .
C551 Ir5 C22 103.3(4) . .
C552 Ir5 C23 103.2(4) . .
C551 Ir5 C23 132.8(4) . .
C22 Ir5 C23 37.6(3) . .
C552 Ir5 W1 99.3(3) . .
C551 Ir5 W1 103.5(3) . .
C22 Ir5 W1 113.3(2) . .
C23 Ir5 W1 115.4(2) . .
C552 Ir5 Ir2 99.4(3) . .
C551 Ir5 Ir2 163.7(3) . .
C22 Ir5 Ir2 70.2(2) . .
C23 Ir5 Ir2 49.7(2) . .
W1 Ir5 Ir2 67.353(14) . .
C552 Ir5 Ir3 155.5(3) . .
C551 Ir5 Ir3 106.4(3) . .
C22 Ir5 Ir3 49.0(2) . .
C23 Ir5 Ir3 70.0(2) . .
W1 Ir5 Ir3 65.167(14) . .
Ir2 Ir5 Ir3 57.808(12) . .
C124 W1 C134 99.9(4) . .
C124 W1 C3 126.6(6) . .
C134 W1 C3 80.1(5) . .
C124 W1 C5A 85.8(5) . .
C134 W1 C5A 131.9(6) . .
C3 W1 C5A 59.7(6) . .
C124 W1 C1A 81.7(5) . .
C134 W1 C1A 97.6(7) . .
C3 W1 C1A 46.2(6) . .
C5A W1 C1A 35.6(3) . .
C124 W1 C5 97.2(5) . .
C134 W1 C5 136.7(5) . .
C3 W1 C5 57.9(6) . .
C5A W1 C5 14.0(6) . .
C1A W1 C5 46.3(7) . .
C124 W1 C2 91.6(6) . .
C134 W1 C2 83.5(5) . .
C3 W1 C2 35.0(6) . .
C5A W1 C2 48.5(6) . .
C1A W1 C2 16.0(5) . .
C5 W1 C2 56.5(7) . .
C124 W1 C1 73.9(5) . .
C134 W1 C1 115.0(6) . .
C3 W1 C1 59.0(6) . .
C5A W1 C1 21.7(6) . .
C1A W1 C1 18.3(5) . .
C5 W1 C1 35.2(6) . .
C2 W1 C1 34.2(5) . .
C124 W1 C4A 119.4(6) . .
C134 W1 C4A 127.0(6) . .
C3 W1 C4A 48.5(6) . .
C5A W1 C4A 35.3(2) . .
C1A W1 C4A 58.7(3) . .
C5 W1 C4A 22.4(5) . .
C2 W1 C4A 62.8(6) . .
C1 W1 C4A 53.8(6) . .
C124 W1 C2A 112.1(7) . .
C134 W1 C2A 75.4(5) . .
C3 W1 C2A 15.7(5) . .
C5A W1 C2A 58.7(3) . .
C1A W1 C2A 35.3(2) . .
C5 W1 C2A 61.4(7) . .
C2 W1 C2A 21.2(5) . .
C1 W1 C2A 51.4(5) . .
C4A W1 C2A 58.2(3) . .
C124 W1 C4 130.1(5) . .
C134 W1 C4 112.3(5) . .
C3 W1 C4 35.5(6) . .
C5A W1 C4 44.4(6) . .
C1A W1 C4 57.9(7) . .
C5 W1 C4 34.1(6) . .
C2 W1 C4 57.3(6) . .
C1 W1 C4 58.4(6) . .
C4A W1 C4 14.8(4) . .
C2A W1 C4 47.6(6) . .
C124 W1 C3A 139.5(5) . .
C134 W1 C3A 92.2(6) . .
C3 W1 C3A 19.6(5) . .
C5A W1 C3A 58.4(3) . .
C1A W1 C3A 58.4(3) . .
C5 W1 C3A 51.4(6) . .
C2 W1 C3A 51.4(6) . .
C1 W1 C3A 65.9(6) . .
C4A W1 C3A 34.8(2) . .
C2A W1 C3A 34.8(2) . .
C4 W1 C3A 20.0(5) . .
C2 C1 C5 104.3(17) . .
C2 C1 W1 72.2(10) . .
C5 C1 W1 71.7(10) . .
C2 C1 H1 127.8 . .
C5 C1 H1 127.8 . .
W1 C1 H1 120.4 . .
C1 C2 C3 111.8(19) . .
C1 C2 W1 73.7(10) . .
C3 C2 W1 71.7(10) . .
C1 C2 H2 124.1 . .
C3 C2 H2 124.1 . .
W1 C2 H2 122.1 . .
C2 C3 C4 105.7(16) . .
C2 C3 W1 73.3(9) . .
C4 C3 W1 74.0(10) . .
C2 C3 H3 127.1 . .
C4 C3 H3 127.1 . .
W1 C3 H3 117.8 . .
C5 C4 C3 107.1(17) . .
C5 C4 W1 72.0(10) . .
C3 C4 W1 70.5(10) . .
C5 C4 H4 126.5 . .
C3 C4 H4 126.5 . .
W1 C4 H4 122.7 . .
C5A C4A C3A 108.0 . .
C5A C4A W1 70.9(7) . .
C3A C4A W1 73.5(7) . .
C5A C4A H4A 126.0 . .
C3A C4A H4A 126.0 . .
W1 C4A H4A 121.3 . .
C4A C5A C1A 108.0 . .
C4A C5A W1 73.8(7) . .
C1A C5A W1 72.2(7) . .
C4A C5A H5A 126.0 . .
C1A C5A H5A 126.0 . .
W1 C5A H5A 119.8 . .
C2A C1A C5A 108.0 . .
C2A C1A W1 73.8(7) . .
C5A C1A W1 72.2(7) . .
C2A C1A H1A 126.0 . .
C5A C1A H1A 126.0 . .
W1 C1A H1A 119.8 . .
C1A C2A C3A 108.0 . .
C1A C2A W1 70.9(7) . .
C3A C2A W1 73.4(7) . .
C1A C2A H2A 126.0 . .
C3A C2A H2A 126.0 . .
W1 C2A H2A 121.3 . .
C2A C3A C4A 108.0 . .
C2A C3A W1 71.7(7) . .
C4A C3A W1 71.7(7) . .
C2A C3A H3A 126.0 . .
C4A C3A H3A 126.0 . .
W1 C3A H3A 122.2 . .
C4 C5 C1 110.9(18) . .
C4 C5 W1 74.0(10) . .
C1 C5 W1 73.1(10) . .
C4 C5 H5 124.6 . .
C1 C5 H5 124.6 . .
W1 C5 H5 120.0 . .
C10 C6 C7 108.9(8) . .
C10 C6 C11 125.6(9) . .
C7 C6 C11 125.3(9) . .
C10 C6 Ir4 71.7(5) . .
C7 C6 Ir4 71.0(5) . .
C11 C6 Ir4 127.1(7) . .
C6 C7 C8 107.2(8) . .
C6 C7 C12 126.7(9) . .
C8 C7 C12 125.9(8) . .
C6 C7 Ir4 71.6(5) . .
C8 C7 Ir4 70.9(5) . .
C12 C7 Ir4 126.6(7) . .
C9 C8 C7 106.8(7) . .
C9 C8 C13 128.1(9) . .
C7 C8 C13 124.8(9) . .
C9 C8 Ir4 72.6(5) . .
C7 C8 Ir4 70.9(5) . .
C13 C8 Ir4 126.6(7) . .
C10 C9 C8 108.5(8) . .
C10 C9 C14 125.0(8) . .
C8 C9 C14 125.2(8) . .
C10 C9 Ir4 70.8(5) . .
C8 C9 Ir4 69.9(5) . .
C14 C9 Ir4 135.2(7) . .
C9 C10 C6 108.5(8) . .
C9 C10 C15 126.4(9) . .
C6 C10 C15 124.7(9) . .
C9 C10 Ir4 72.5(5) . .
C6 C10 Ir4 71.3(5) . .
C15 C10 Ir4 127.7(7) . .
C6 C11 H11A 109.5 . .
C6 C11 H11B 109.5 . .
H11A C11 H11B 109.5 . .
C6 C11 H11C 109.5 . .
H11A C11 H11C 109.5 . .
H11B C11 H11C 109.5 . .
C7 C12 H12A 109.5 . .
C7 C12 H12B 109.5 . .
H12A C12 H12B 109.5 . .
C7 C12 H12C 109.5 . .
H12A C12 H12C 109.5 . .
H12B C12 H12C 109.5 . .
C8 C13 H13A 109.5 . .
C8 C13 H13B 109.5 . .
H13A C13 H13B 109.5 . .
C8 C13 H13C 109.5 . .
H13A C13 H13C 109.5 . .
H13B C13 H13C 109.5 . .
C9 C14 H14A 109.5 . .
C9 C14 H14B 109.5 . .
H14A C14 H14B 109.5 . .
C9 C14 H14C 109.5 . .
H14A C14 H14C 109.5 . .
H14B C14 H14C 109.5 . .
C10 C15 H15A 109.5 . .
C10 C15 H15B 109.5 . .
H15A C15 H15B 109.5 . .
C10 C15 H15C 109.5 . .
H15A C15 H15C 109.5 . .
H15B C15 H15C 109.5 . .
C17 C16 C21 117.7(9) . .
C17 C16 C22 120.5(8) . .
C21 C16 C22 121.5(8) . .
C18 C17 C16 122.6(10) . .
C18 C17 H17 118.7 . .
C16 C17 H17 118.7 . .
C17 C18 C19 118.9(10) . .
C17 C18 H18 120.5 . .
C19 C18 H18 120.5 . .
C20 C19 C18 118.2(10) . .
C20 C19 H19 120.9 . .
C18 C19 H19 120.9 . .
C19 C20 C21 122.1(10) . .
C19 C20 H20 119.0 . .
C21 C20 H20 119.0 . .
C20 C21 C16 120.4(9) . .
C20 C21 H21 119.8 . .
C16 C21 H21 119.8 . .
C23 C22 C16 124.4(8) . .
C23 C22 Ir3 107.1(6) . .
C16 C22 Ir3 125.8(6) . .
C23 C22 Ir5 71.7(5) . .
C16 C22 Ir5 130.4(6) . .
Ir3 C22 Ir5 78.1(3) . .
C22 C23 C24 125.5(8) . .
C22 C23 Ir2 105.6(6) . .
C24 C23 Ir2 127.5(6) . .
C22 C23 Ir5 70.7(5) . .
C24 C23 Ir5 127.7(7) . .
Ir2 C23 Ir5 76.8(3) . .
C29 C24 C25 116.9(9) . .
C29 C24 C23 121.3(9) . .
C25 C24 C23 121.7(10) . .
C26 C25 C24 122.2(11) . .
C26 C25 H25 118.9 . .
C24 C25 H25 118.9 . .
C27 C26 C25 119.8(11) . .
C27 C26 H26 120.1 . .
C25 C26 H26 120.1 . .
C26 C27 C28 120.1(11) . .
C26 C27 H27 120.0 . .
C28 C27 H27 120.0 . .
C27 C28 C29 119.4(13) . .
C27 C28 H28 120.3 . .
C29 C28 H28 120.3 . .
C24 C29 C28 121.5(11) . .
C24 C29 H29 119.2 . .
C28 C29 H29 119.2 . .
Cl1 C30 Cl1 120.9(16) . 2_655
Cl1 C30 H30A 107.1 . .
Cl1 C30 H30A 107.1 2_655 .
Cl1 C30 H30B 107.1 . .
Cl1 C30 H30B 107.1 2_655 .
H30A C30 H30B 106.8 . .
Cl2 C31 Cl2 128(3) 2_655 .
Cl2 C31 H31A 105.3 2_655 .
Cl2 C31 H31A 105.3 . .
Cl2 C31 H31B 105.3 2_655 .
Cl2 C31 H31B 105.3 . .
H31A C31 H31B 106.0 . .
O124 C124 W1 150.2(8) . .
O124 C124 Ir4 127.3(8) . .
W1 C124 Ir4 80.0(3) . .
O124 C124 Ir2 118.7(6) . .
W1 C124 Ir2 78.1(3) . .
Ir4 C124 Ir2 71.9(3) . .
O134 C134 W1 148.2(7) . .
O134 C134 Ir4 128.4(7) . .
W1 C134 Ir4 80.3(3) . .
O134 C134 Ir3 119.3(6) . .
W1 C134 Ir3 77.2(3) . .
Ir4 C134 Ir3 75.4(3) . .
O221 C221 Ir2 179.0(10) . .
O222 C222 Ir2 174.7(9) . .
O331 C331 Ir3 177.2(9) . .
O332 C332 Ir3 177.9(8) . .
O551 C551 Ir5 176.3(10) . .
O552 C552 Ir5 177.1(10) . .

loop_
_geom_bond_atom_site_label_1
_geom_bond_atom_site_label_2
_geom_bond_distance
_geom_bond_site_symmetry_2
Ir2 C222 1.895(10) .
Ir2 C221 1.921(10) .
Ir2 C23 2.104(9) .
Ir2 C124 2.606(9) .
Ir2 Ir3 2.6066(4) .
Ir2 Ir5 2.6869(5) .
Ir2 Ir4 2.8211(5) .
Ir2 W1 2.9485(5) .
Ir3 C332 1.895(10) .
Ir3 C331 1.935(9) .
Ir3 C22 2.087(9) .
Ir3 C134 2.530(10) .
Ir3 Ir5 2.7059(5) .
Ir3 Ir4 2.8658(5) .
Ir3 W1 2.8741(5) .
Ir4 C134 2.126(8) .
Ir4 C124 2.158(8) .
Ir4 C8 2.236(9) .
Ir4 C7 2.236(9) .
Ir4 C6 2.243(9) .
Ir4 C10 2.249(9) .
Ir4 C9 2.271(9) .
Ir4 W1 2.6836(5) .
Ir5 C552 1.847(10) .
Ir5 C551 1.877(10) .
Ir5 C22 2.208(8) .
Ir5 C23 2.220(8) .
Ir5 W1 2.6299(5) .
W1 C124 2.015(10) .
W1 C134 2.034(9) .
W1 C3 2.318(17) .
W1 C5A 2.324(19) .
W1 C1A 2.325(18) .
W1 C5 2.339(17) .
W1 C2 2.339(17) .
W1 C1 2.358(17) .
W1 C4A 2.361(18) .
W1 C2A 2.362(18) .
W1 C4 2.364(17) .
W1 C3A 2.384(17) .
Cl1 C30 1.645(13) .
Cl2 C31 1.63(2) .
O124 C124 1.206(10) .
O134 C134 1.200(10) .
O221 C221 1.131(11) .
O222 C222 1.141(11) .
O331 C331 1.120(10) .
O332 C332 1.155(10) .
O551 C551 1.143(11) .
O552 C552 1.166(11) .
C1 C2 1.38(2) .
C1 C5 1.42(3) .
C1 H1 0.9300 .
C2 C3 1.40(3) .
C2 H2 0.9300 .
C3 C4 1.43(3) .
C3 H3 0.9300 .
C4 C5 1.38(2) .
C4 H4 0.9300 .
C4A C5A 1.4200 .
C4A C3A 1.4200 .
C4A H4A 0.9300 .
C5A C1A 1.4200 .
C5A H5A 0.9300 .
C1A C2A 1.4200 .
C1A H1A 0.9300 .
C2A C3A 1.4200 .
C2A H2A 0.9300 .
C3A H3A 0.9300 .
C5 H5 0.9300 .
C6 C10 1.423(13) .
C6 C7 1.436(12) .
C6 C11 1.503(13) .
C7 C8 1.465(13) .
C7 C12 1.482(13) .
C8 C9 1.450(12) .
C8 C13 1.500(12) .
C9 C10 1.421(12) .
C9 C14 1.506(13) .
C10 C15 1.491(12) .
C11 H11A 0.9600 .
C11 H11B 0.9600 .
C11 H11C 0.9600 .
C12 H12A 0.9600 .
C12 H12B 0.9600 .
C12 H12C 0.9600 .
C13 H13A 0.9600 .
C13 H13B 0.9600 .
C13 H13C 0.9600 .
C14 H14A 0.9600 .
C14 H14B 0.9600 .
C14 H14C 0.9600 .
C15 H15A 0.9600 .
C15 H15B 0.9600 .
C15 H15C 0.9600 .
C16 C17 1.369(12) .
C16 C21 1.389(12) .
C16 C22 1.491(12) .
C17 C18 1.367(13) .
C17 H17 0.9300 .
C18 C19 1.422(15) .
C18 H18 0.9300 .
C19 C20 1.349(14) .
C19 H19 0.9300 .
C20 C21 1.377(13) .
C20 H20 0.9300 .
C21 H21 0.9300 .
C22 C23 1.426(12) .
C23 C24 1.458(12) .
C24 C29 1.383(15) .
C24 C25 1.385(13) .
C25 C26 1.385(14) .
C25 H25 0.9300 .
C26 C27 1.367(17) .
C26 H26 0.9300 .
C27 C28 1.376(17) .
C27 H27 0.9300 .
C28 C29 1.405(16) .
C28 H28 0.9300 .
C29 H29 0.9300 .
C30 Cl1 1.645(13) 2_655
C30 H30A 0.9700 .
C30 H30B 0.9700 .
C31 Cl2 1.63(2) 2_655
C31 H31A 0.9700 .
C31 H31B 0.9700 .
